data_4348142
loop_
_publ_author_name
'Chen, Qi'
'Li, Jian'
'Meng, Yin-Shan'
'Sun, Hao-Ling'
'Zhang, Yi-Quan'
'Sun, Jun-Liang'
'Gao, Song'

_publ_section_title
;
 Tuning Slow Magnetic Relaxation in a Two-Dimensional Dysprosium Layer
 Compound through Guest Molecules.
;
_journal_issue 16
_journal_name_full 'Inorganic chemistry'
_journal_page_first 7980
_journal_page_last 7987
_journal_paper_doi 10.1021/acs.inorgchem.6b01014
_journal_volume 55
_journal_year 2016
_chemical_formula_sum 'C35 Dy2 N7 O13'
_chemical_formula_weight 1051.42
_space_group_IT_number 14
_space_group_name_Hall '-P 2yn'
_space_group_name_H-M_alt 'P 1 21/n 1'
_symmetry_cell_setting monoclinic
_symmetry_Int_Tables_number 14
_symmetry_space_group_name_Hall '-P 2yn'
_symmetry_space_group_name_H-M 'P 1 21/n 1'
_cell_angle_alpha 90.0000
_cell_angle_beta 111.3008(7)
_cell_angle_gamma 90.0000
_cell_formula_units_Z 2
_cell_length_a 11.8628(8)
_cell_length_b 13.087(3)
_cell_length_c 13.6022(8)
_cell_measurement_temperature 298
_cell_measurement_theta_max 60
_cell_measurement_theta_min 5
_cell_volume 1967.5(5)
_diffrn_ambient_temperature 298
_diffrn_measurement_device_type 'PANalytical Empyrean'
_diffrn_radiation_source 'X-ray tube'
_diffrn_radiation_type 'Cu K\a'
_diffrn_radiation_wavelength 1.54180
_diffrn_reflns_theta_max 60
_diffrn_reflns_theta_min 5
_exptl_absorpt_coefficient_mu 20.707
_exptl_crystal_colour yellow
_exptl_crystal_density_diffrn 1.775
_exptl_crystal_F_000 990.0
_pd_calc_method 'Rietveld Refinement'
_pd_proc_ls_background_function 'Chebychev polynomial'
_pd_proc_ls_pref_orient_corr ' ?                                                                         '
_pd_proc_ls_profile_function 'PearsonVII Peak Type'
_pd_proc_ls_prof_R_factor 0.01502
_pd_proc_ls_prof_wR_expected 0.00763
_pd_proc_ls_prof_wR_factor 0.02140
_refine_ls_goodness_of_fit_all 2.805
_refine_ls_number_parameters 76
_refine_ls_R_I_factor 0.00778
_refine_ls_shift/su_max -0.01248(75)
_refine_ls_shift/su_mean 0.000
_cod_data_source_file ic6b01014_si_003.cif
_cod_data_source_block I
_cod_original_cell_volume 1967.5(3)
_cod_original_sg_symbol_H-M 'P 21/n'
_cod_database_code 4348142

loop_
_symmetry_equiv_pos_as_xyz
x,y,z
-x+1/2,y+1/2,-z+1/2
-x,-y,-z
x+1/2,-y+1/2,z+1/2

loop_
_atom_site_label
_atom_site_type_symbol
_atom_site_fract_x
_atom_site_fract_y
_atom_site_fract_z
_atom_site_U_iso_or_equiv
_atom_site_adp_type
_atom_site_occupancy
Dy1 Dy 0.43392(40) 0.57779(33) 0.07951(30) 0.04547 Uiso 1.00
C1 C 0.80317(01) 0.60337(01) 0.70553(01) 0.10917 Uiso 1.00
C2 C 0.57449(01) 0.56398(01) 0.65625(01) 0.10917 Uiso 1.00
C3 C 0.60820(01) 0.63860(01) 0.61018(01) 0.10917 Uiso 1.00
C4 C 0.76946(01) 0.52876(01) 0.75160(01) 0.10917 Uiso 1.00
C5 C 0.72254(01) 0.65830(01) 0.63482(01) 0.09094 Uiso 1.00
C6 C 0.75660(01) 0.73370(01) 0.58826(01) 0.09094 Uiso 1.00
C7 C 0.16963(01) 0.53299(01) 0.94466(01) 0.09094 Uiso 1.00
C8 C 0.18111(01) 0.45372(01) 0.88988(01) 0.09094 Uiso 1.00
C9 C 0.08653(01) 0.38618(01) 0.84883(01) 0.09094 Uiso 1.00
C10 C 0.09857(01) 0.30303(01) 0.79137(01) 0.09094 Uiso 1.00
C11 C 0.20519(01) 0.28742(01) 0.77494(01) 0.09094 Uiso 1.00
C12 C 0.28773(01) 0.43811(01) 0.87345(01) 0.09094 Uiso 1.00
C13 C 0.29977(01) 0.35496(01) 0.81599(01) 0.09094 Uiso 1.00
C14 C 0.65660(23) 0.69670(29) 1.30450(17) 0.09094 Uiso 1.00
C15 C 0.91238(01) 1.16656(01) 0.56218(01) 0.05459 Uiso 1.00
C16 C 0.89399(01) 1.26702(01) 0.60711(01) 0.05459 Uiso 1.00
N1 N 0.65512(01) 0.50906(01) 0.72696(01) 0.09094 Uiso 1.00
N2 N 0.81750(17) 0.31660(13) 0.93810(13) 0.09094 Uiso 1.00
N3 N 0.78310(13) 0.39550(15) 0.98950(12) 0.05459 Uiso 1.00
O1 O 0.62106(01) 0.43366(01) 0.77352(01) 0.05459 Uiso 1.00
O2 O 0.63370(16) 0.25260(10) 0.90390(16) 0.05459 Uiso 1.00
O3 O 0.37790(01) 0.50250(01) 0.91258(01) 0.05459 Uiso 1.00
O4 O 0.40142(01) 0.34008(01) 0.80033(01) 0.05459 Uiso 1.00
O5 O 0.88057(01) 1.09385(01) 0.61148(01) 0.05459 Uiso 1.00
O6 O 0.96337(01) 1.16748(01) 0.49775(01) 0.05459 Uiso 1.00
C17 C 0.85355(01) 0.56947(01) 0.38753(01) 0.12538 Uiso 0.50
C18 C 0.84467(01) 0.37055(01) 0.44848(01) 0.12538 Uiso 0.50
C19 C 0.91102(01) 0.52325(01) 0.59699(01) 0.12538 Uiso 0.50
N4 N 0.86975(01) 0.48776(01) 0.47767(01) 0.12538 Uiso 0.50
O7 O 0.87845(01) 0.68666(01) 0.41672(01) 0.12538 Uiso 0.50

loop_
_geom_angle_atom_site_label_1
_geom_angle_atom_site_label_2
_geom_angle_atom_site_label_3
_geom_angle
N3 DY1 O1 5.95(1)
N3 DY1 O2 12.48(1)
N3 DY1 O3 23.37(1)
N3 DY1 O4 21.66(1)
N3 DY1 O5 58.68(2)
N3 DY1 O6 70.08(3)
DY1 N3 N2 71.16(10)
O1 DY1 O2 10.00(1)
O1 DY1 O3 17.83(1)
O1 DY1 O4 15.95(1)
O1 DY1 O5 61.20(2)
O1 DY1 O6 73.18(3)
DY1 O1 N1 49.00(3)
O2 DY1 O3 22.46(1)
O2 DY1 O4 14.04(1)
O2 DY1 O5 70.82(3)
O2 DY1 O6 82.47(3)
DY1 O2 C6 36.57(2)
O3 DY1 O4 12.54(1)
O3 DY1 O5 63.32(2)
O3 DY1 O6 76.34(2)
DY1 O3 C12 89.19(2)
O4 DY1 O5 73.10(3)
O4 DY1 O6 85.83(3)
DY1 O4 C14 120.31(3)
DY1 O4 C13 117.27(3)
O5 DY1 O6 13.06(1)
DY1 O5 C15 107.54(2)
C4 C1 C5 120.00(1)
C1 C4 N1 120.00(1)
C1 C5 C3 120.00(1)
C1 C5 C6 120.00(1)
C3 C2 N1 120.00(1)
C2 C3 C5 120.00(1)
C2 N1 C4 120.00(1)
C2 N1 O1 120.00(1)
C3 C5 C6 120.00(1)
C4 N1 O1 120.00(1)
C5 C6 N2 22.13(2)
C5 C6 O2 6.99(2)
N2 C6 O2 15.29(2)
C6 N2 N3 77.82(10)
C6 O2 DY1 36.57(2)
C7 C8 C9 120.00(1)
C7 C8 C12 120.00(1)
C9 C8 C12 120.00(1)
C8 C9 C10 120.00(1)
C8 C12 C13 120.00(1)
C8 C12 O3 120.00(1)
C9 C10 C11 120.00(1)
C10 C11 C13 120.00(1)
C11 C13 C12 120.00(1)
C11 C13 O4 120.00(1)
C13 C12 O3 120.00(1)
C12 C13 O4 120.00(1)
C13 O4 C14 81.78(2)
C16 C15 O5 108.66(1)
C16 C15 O6 117.59(1)
O5 C15 O6 133.24(1)
N3 N2 C6 77.82(10)
N2 C6 O2 15.29(2)
O2 C6 C5 6.99(2)
N4 C17 O7 119.99(1)
C17 N4 C18 120.00(1)
C17 N4 C19 120.00(1)
C18 N4 C19 120.00(1)
N3 DY1 O1 5.95(1)
N3 DY1 O2 12.48(1)
N3 DY1 O3 23.37(1)
DY1 N3 C7 84.43(3)
DY1 N3 N2 71.16(10)
O1 DY1 O3 17.83(1)
O2 DY1 O3 22.46(1)
C1 C4 N1 120.00(11)
C1 C5 C6 120.00(1)
C2 C3 C5 120.00(1)
C3 C5 C6 120.00(1)
C7 N3 N2 127.39(11)
C8 C9 C10 120.00(1)
C8 C12 C13 120.00(1)
C8 C12 O3 120.00(1)
C9 C10 C11 120.00(1)
C11 C13 C12 120.00(1)
C12 C13 O4 120.00(1)
N4 C17 O7 120.00(1)

loop_
_geom_bond_atom_site_label_1
_geom_bond_atom_site_label_2
_geom_bond_distance
_geom_bond_site_symmetry_2
_ccdc_geom_bond_type
Dy1 O5 2.416(4) 4_464 S
Dy1 O6 2.213(5) 2_645 S
Dy1 O2 2.398(4) 3_666 S
Dy1 O1 2.322(4) 3_666 S
Dy1 N3 2.424(5) 3_666 S
Dy1 O3 2.434(5) 3_666 S
Dy1 O3 2.339(4) 1_554 S
Dy1 O4 2.307(4) 3_666 S
C1 C4 1.2993(3) . T
C1 C5 1.2994(3) . S
C2 C3 1.2994(3) . D
C2 N1 1.2993(3) . D
C3 C5 1.2994(3) . D
C4 N1 1.2994(3) . S
C5 C6 1.3130(4) . S
C6 O2 1.290(2) 2_656 D
C6 N2 1.3599(19) 2_656 S
C7 C8 1.3129(4) . S
C7 N3 1.2757(18) 3_667 T
C8 C9 1.3772(4) . D
C8 C12 1.3772(4) . S
C9 C10 1.3771(4) . D
C10 C11 1.3772(4) . D
C11 C13 1.3772(4) . D
C12 C13 1.3771(4) . S
C12 O3 1.3130(4) . D
C13 O4 1.3130(4) . S
C14 O4 1.423(2) 3_667 D
C15 C16 1.4988(4) . D
C15 O5 1.2967(3) . S
C15 O6 1.2326(3) . S
N1 O1 1.3130(4) . S
N2 N3 1.389(3) . S
N2 C6 1.3599(19) 2_646 S
N3 C7 1.2757(18) 3_667 T
N3 Dy1 2.424(5) 3_666 S
O2 C6 1.290(2) 2_646 D
O1 Dy1 2.322(4) 3_666 S
O2 Dy1 2.398(4) 3_666 S
O3 Dy1 2.434(5) 3_666 S
O3 Dy1 2.339(4) 1_556 S
O4 C14 1.423(2) 3_667 D
O4 Dy1 2.307(4) 3_666 S
O5 Dy1 2.416(4) 4_565 S
O6 Dy1 2.213(5) 2_655 S
C17 N4 1.585 . S
C17 O7 1.295 . T
C18 N4 1.585 . D
C19 N4 1.585 . S
